data_1571579
loop_
_publ_author_name
'Liu, Yu'
'Coles, Nathan T.'
'Cajiao, Nathalia'
'Taylor, Laurence J.'
'Davies, E. Stephen'
'Barbour, Alistair'
'Morgan, Patrick J.'
'Butler, Kevin'
'Pointer-Gleadhill, Ben'
'Argent, Stephen P.'
'McMaster, Jonathan'
'Neidig, Michael L.'
'Robinson, David'
'Kays, Deborah L.'

_publ_section_title
;
 Mechanistic investigations of the Fe(ii) mediated synthesis of
 squaraines.
;
_journal_issue 25
_journal_name_full 'Chemical science'
_journal_page_first 9599
_journal_page_last 9611
_journal_paper_doi 10.1039/d4sc01286k
_journal_volume 15
_journal_year 2024
_chemical_formula_moiety 'C100 H108 Fe2 O12, 4(C6 H12), 0.247(O)'
_chemical_formula_sum 'C124 H156 Fe2 O12.25'
_chemical_formula_weight 1954.18
_space_group_crystal_system triclinic
_space_group_IT_number 2
_space_group_name_Hall '-P 1'
_space_group_name_H-M_alt 'P -1'
_atom_sites_solution_hydrogens mixed
_atom_sites_solution_primary dual
_atom_sites_solution_secondary difmap
_audit_creation_date 2024-02-19
_audit_creation_method
;
Olex2 1.5
(compiled 2023.08.24 svn.re1ec1418 for OlexSys, GUI svn.r6817)
;
_audit_update_record
;
2024-02-21 deposited with the CCDC.	2024-05-07 downloaded from the CCDC.
;
_cell_angle_alpha 81.108(2)
_cell_angle_beta 70.509(2)
_cell_angle_gamma 70.199(2)
_cell_formula_units_Z 1
_cell_length_a 12.9566(2)
_cell_length_b 13.7268(3)
_cell_length_c 17.6044(4)
_cell_measurement_reflns_used 16851
_cell_measurement_temperature 120(2)
_cell_measurement_theta_max 74.8290
_cell_measurement_theta_min 3.3960
_cell_volume 2774.00(11)
_computing_cell_refinement 'CrysAlisPro 1.171.43.63a (Rigaku OD, 2023)'
_computing_data_collection 'CrysAlisPro system (CCD 42.91a 64-bit (release 17-04-2023))'
_computing_data_reduction 'CrysAlisPro 1.171.43.63a (Rigaku OD, 2023)'
_computing_molecular_graphics 'Olex2 1.5 (Dolomanov et al., 2009)'
_computing_publication_material 'Olex2 1.5 (Dolomanov et al., 2009)'
_computing_structure_refinement 'SHELXL 2018/3 (Sheldrick, 2015)'
_computing_structure_solution 'SHELXT 2018/2 (Sheldrick, 2018)'
_diffrn_ambient_environment N~2~
_diffrn_ambient_temperature 120(2)
_diffrn_crystal_treatment 'flash frozen in gaseous N2'
_diffrn_detector 'Hybrid Pixel Array Detector'
_diffrn_detector_area_resol_mean 5.8140
_diffrn_detector_type 'PILATUS3 R 200K Hybrid Pixel Array Detector'
_diffrn_measured_fraction_theta_full 0.997
_diffrn_measured_fraction_theta_max 0.979
_diffrn_measurement_details
;
List of Runs (angles in degrees, time in seconds):

  # Type    Start    End  Width  t~exp~   \w     \q     \k     \f   Frames
#--------------------------------------------------------------------------
  1  \w     24.00  60.00   0.50   15.00    --    0.00  42.00   9.00   72
  2  \w    -21.00  19.00   0.50   15.00    --    0.00  42.00   9.00   80
  3  \w     44.00  86.00   0.50   50.00    --   98.30 -42.00-142.00   84
  4  \w     75.00 144.00   0.50   50.00    --   98.30  42.00   9.00  138
  5  \w    -23.00  41.00   0.50   15.00    --    0.00  38.00 120.00  128
  6  \w    -89.00 -25.00   0.50   15.00    --    0.00 -57.00  90.00  128
  7  \w    -23.00  51.00   0.50   15.00    --    0.00  38.00 -60.00  148
  8  \w    -80.00 -54.00   0.50   15.00    --    0.00 -42.00-142.00   52
  9  \w    -27.00  26.00   0.50   15.00    --    0.00 -82.00  90.00  106
 10  \w     49.00  87.00   0.50   15.00    --    0.00  38.00 120.00   76
 11  \w    -23.00  79.00   0.50   15.00    --    0.00  38.00-150.00  204
 12  \w    -32.00  26.00   0.50   15.00    --    0.00 -82.00   0.00  116
 13  \w     64.00  89.00   0.50   15.00    --    0.00  42.00   9.00   50
 14  \w    -18.00  31.00   0.50   15.00    --    0.00 -82.00-150.00   98
 15  \w     -5.00  25.00   0.50   15.00    --    0.00 -57.00  90.00   60
 16  \w    -25.00  10.00   0.50   15.00    --    0.00 -42.00-142.00   70
 17  \w     72.00  98.00   0.50   50.00    --   98.30  59.00 -32.95   52
 18  \w     77.00 188.00   0.50   50.00    --   98.30  45.00 -90.00  222
 19  \w    124.00 187.00   0.50   50.00    --   98.30  68.00 130.11  126
 20  \w    107.00 143.00   0.50   50.00    --   98.30  61.00  90.00   72
 21  \w     68.00 107.00   0.50   50.00    --   98.30  73.00  -3.60   78
 22  \w     72.00  98.00   0.50   50.00    --   98.30  61.00  90.00   52
 23  \w     70.00  96.00   0.50   50.00    --   98.30  68.00 130.11   52
 24  \w    161.00 188.00   0.50   50.00    --   98.30  61.00 -90.00   54
 25  \w     72.00  97.00   0.50   50.00    --   98.30  61.00 -90.00   50
 26  \w      9.00 131.00   0.50   50.00    --   98.30 -82.00-120.00  244
 27  \w    144.00 188.00   0.50   50.00    --   98.30  45.00-180.00   88
 28  \w    136.00 176.00   0.50   50.00    --   98.30  73.00  -3.60   80
 29  \w     74.00 104.00   0.50   50.00    --   98.30  30.00-120.00   60
 30  \w     72.00  97.00   0.50   50.00    --   98.30  61.00-150.00   50
 31  \w    142.00 168.00   0.50   50.00    --   98.30  61.00-150.00   52
 32  \w     72.00  97.00   0.50   50.00    --   98.30  61.00 150.00   50
 33  \w    123.00 188.00   0.50   50.00    --   98.30  61.00 150.00  130
 34  \w     58.00 120.00   0.50   50.00    --   98.30 -82.00 -30.00  124
 35  \w      9.00  35.00   0.50   50.00    --   98.30 -82.00 -30.00   52
 36  \w    161.00 187.00   0.50   50.00    --   98.30  61.00 -60.00   52
 37  \w    156.00 184.00   0.50   50.00    --   98.30  70.00-143.71   56
 38  \w     72.00  97.00   0.50   50.00    --   98.30  61.00   0.00   50
 39  \w     72.00  97.00   0.50   50.00    --   98.30  61.00 120.00   50
 40  \w    139.00 183.00   0.50   50.00    --   98.30  45.00 -60.00   88
 41  \w     76.00 102.00   0.50   50.00    --   98.30  45.00 -60.00   52
 42  \w     75.00 125.00   0.50   50.00    --   98.30  45.00  60.00  100
 43  \w     76.00 185.00   0.50   50.00    --   98.30  45.00  90.00  218
 44  \w     70.00  95.00   0.50   50.00    --   98.30  68.00 178.88   50
 45  \w     72.00 102.00   0.50   50.00    --   98.30  61.00 -30.00   60
 46  \w     72.00 121.00   0.50   50.00    --   98.30  61.00-120.00   98
 47  \w    124.00 187.00   0.50   50.00    --   98.30  61.00-120.00  126
 48  \w     77.00 114.00   0.50   50.00    --   98.30  45.00 -30.00   74
 49  \w    144.00 188.00   0.50   50.00    --   98.30  45.00 -30.00   88
 50  \w     76.00 108.00   0.50   50.00    --   98.30  45.00-180.00   64
 51  \w    102.00 127.00   0.50   50.00    --   98.30  61.00  60.00   50
 52  \w     72.00  98.00   0.50   50.00    --   98.30  61.00 -60.00   52
 53  \w     70.00  95.00   0.50   50.00    --   98.30  66.00  21.06   50
 54  \w     43.00 132.00   0.50   50.00    --   98.30 -82.00 150.00  178
 55  \w     71.00  97.00   0.50   50.00    --   98.30  68.00-122.18   52
 56  \w     74.00 153.00   0.50   50.00    --   98.30  49.00 123.22  158
 57  \w     38.00 124.00   0.50   50.00    --   98.30 -82.00  90.00  172
 58  \w     72.00  98.00   0.50   50.00    --   98.30  61.00  60.00   52
 59  \w    161.00 187.00   0.50   50.00    --   98.30  61.00-180.00   52
 60  \w     72.00  98.00   0.50   50.00    --   98.30  61.00-180.00   52
 61  \w    159.00 184.00   0.50   50.00    --   98.30  59.00 -32.95   50
 62  \w     42.00 125.00   0.50   50.00    --   98.30 -82.00  60.00  166
 63  \w     12.00 112.00   0.50   50.00    --   98.30 -61.00-120.00  200
 64  \w     69.00 116.00   0.50   50.00    --   98.30  70.00-143.71   94
;
_diffrn_measurement_device '\k-geometry diffractometer'
_diffrn_measurement_device_type 'XtalLAB PRO MM007, PILATUS3 R 200K'
_diffrn_measurement_method '\w scans'
_diffrn_measurement_specimen_support 'MiTeGen micromount'
_diffrn_orient_matrix_type 'CrysAlisPro convention (1999,Acta A55,543-557)'
_diffrn_orient_matrix_UB_11 0.0137135000
_diffrn_orient_matrix_UB_12 0.1090999000
_diffrn_orient_matrix_UB_13 -0.0197515000
_diffrn_orient_matrix_UB_21 -0.1284079000
_diffrn_orient_matrix_UB_22 0.0480537000
_diffrn_orient_matrix_UB_23 0.0453461000
_diffrn_orient_matrix_UB_31 0.0300585000
_diffrn_orient_matrix_UB_32 -0.0069124000
_diffrn_orient_matrix_UB_33 0.0786760000
_diffrn_radiation_monochromator mirror
_diffrn_radiation_probe x-ray
_diffrn_radiation_type 'Cu K\a'
_diffrn_radiation_wavelength 1.54184
_diffrn_reflns_av_R_equivalents 0.0440
_diffrn_reflns_av_unetI/netI 0.0305
_diffrn_reflns_Laue_measured_fraction_full 0.997
_diffrn_reflns_Laue_measured_fraction_max 0.979
_diffrn_reflns_limit_h_max 16
_diffrn_reflns_limit_h_min -16
_diffrn_reflns_limit_k_max 17
_diffrn_reflns_limit_k_min -17
_diffrn_reflns_limit_l_max 21
_diffrn_reflns_limit_l_min -20
_diffrn_reflns_number 62731
_diffrn_reflns_point_group_measured_fraction_full 0.997
_diffrn_reflns_point_group_measured_fraction_max 0.979
_diffrn_reflns_theta_full 67.684
_diffrn_reflns_theta_max 75.776
_diffrn_reflns_theta_min 2.665
_diffrn_source 'rotating anode'
_diffrn_source_type 'MicroMax 007 HF'
_exptl_absorpt_coefficient_mu 2.559
_exptl_absorpt_correction_T_max 1.000
_exptl_absorpt_correction_T_min 0.811
_exptl_absorpt_correction_type gaussian
_exptl_absorpt_process_details
;
CrysAlisPro 1.171.43.63a (Rigaku Oxford Diffraction, 2023)
Numerical absorption correction based on gaussian integration over
a multifaceted crystal model
Empirical absorption correction using spherical harmonics,
implemented in SCALE3 ABSPACK scaling algorithm.
;
_exptl_crystal_colour colourless
_exptl_crystal_colour_primary colourless
_exptl_crystal_density_diffrn 1.170
_exptl_crystal_description plate
_exptl_crystal_F_000 1050
_exptl_crystal_size_max 0.1
_exptl_crystal_size_mid 0.06
_exptl_crystal_size_min 0.05
_refine_diff_density_max 0.538
_refine_diff_density_min -0.588
_refine_diff_density_rms 0.047
_refine_ls_extinction_method none
_refine_ls_goodness_of_fit_ref 1.072
_refine_ls_hydrogen_treatment constr
_refine_ls_matrix_type full
_refine_ls_number_parameters 756
_refine_ls_number_reflns 11311
_refine_ls_number_restraints 920
_refine_ls_restrained_S_all 1.073
_refine_ls_R_factor_all 0.0539
_refine_ls_R_factor_gt 0.0481
_refine_ls_shift/su_max 0.001
_refine_ls_shift/su_mean 0.000
_refine_ls_structure_factor_coef Fsqd
_refine_ls_weighting_details 'w=1/[\s^2^(Fo^2^)+(0.0726P)^2^+1.1155P] where P=(Fo^2^+2Fc^2^)/3'
_refine_ls_weighting_scheme calc
_refine_ls_wR_factor_gt 0.1318
_refine_ls_wR_factor_ref 0.1356
_reflns_Friedel_coverage 0.000
_reflns_number_gt 10043
_reflns_number_total 11311
_reflns_threshold_expression 'I > 2\s(I)'
_cod_data_source_file d4sc01286k15.cif
_cod_data_source_block 3Mes_H2O_4
_cod_depositor_comments 'Adding full bibliography for 1571567--1571581.cif.'
_cod_original_cell_volume 2774.01(11)
_cod_database_code 1571579
_nottingham_internal_coll_name FENCLT
_nottingham_internal_coll_number 19496
_nottingham_internal_coll_client NTC/DLK
_nottingham_internal_coll_type custom
_nottingham_internal_coll_frame_method '\w scans'
_nottingham_internal_coll_frame_time '15.00, 50.00'
_nottingham_internal_coll_frame_width 0.50
_nottingham_internal_coll_user pczntc
_nottingham_internal_coll_date 25/07/2023
_nottingham_internal_coll_location NOTTS
_nottingham_internal_coll_instrument 'XtalLAB PRO, A00000876'
_nottingham_internal_process_date 01/08/2023
_nottingham_internal_process_user pczntc
_nottingham_internal_solution_date 02/08/2023
_nottingham_internal_solution_user pczntc
_nottingham_internal_refinement_date 04/08/2023
_nottingham_internal_refinement_user pczntc
_nottingham_internal_self_archive_date 04/08/2023
_nottingham_internal_self_validation_date 04/08/2023
_nottingham_internal_self_validation_user pczntc
_shelx_shelxl_version_number 2018/3
_chemical_oxdiff_formula 'C100 H108 O12 Fe2'
_chemical_oxdiff_usercomment 'FENCLT #19496 MM-936 NTC/DLK fomblin oil on micromount'
_shelx_space_group_comment
;
The symmetry employed for this shelxl refinement is uniquely defined
by the following loop, which should always be used as a source of
symmetry information in preference to the above space-group names.
They are only intended as comments.
;
_shelx_estimated_absorpt_t_max 0.883
_shelx_estimated_absorpt_t_min 0.784
_olex2_refinement_description
;
1. Fixed Uiso
 At 1.2 times of:
  All C(H) groups, All C(H,H) groups
 At 1.5 times of:
  All C(H,H,H) groups, All O(H,H) groups
2. Restrained distances
 C61-C60 \\sim C61A-C60A
 with sigma of 0.02
 C54-C55 \\sim C54A-C55A
 with sigma of 0.02
 C55-C56 \\sim C55A-C56A
 with sigma of 0.02
 C61-C62 \\sim C61A-C62A
 with sigma of 0.02
 C57-C58 \\sim C57A-C58A
 with sigma of 0.02
 C51-C55 \\sim C51A-C55A
 with sigma of 0.04
 C53-C55 \\sim C53A-C55A
 with sigma of 0.04
 C57-C62 \\sim C57A-C62A
 with sigma of 0.02
 C58-C59 \\sim C58A-C59A
 with sigma of 0.02
 C60-C59 \\sim C60A-C59A
 with sigma of 0.02
 C61-C57 \\sim C61A-C57A
 with sigma of 0.04
 C61-C59 \\sim C61A-C59A
 with sigma of 0.04
 C57-C59 \\sim C57A-C59A
 with sigma of 0.04
 C58-C60 \\sim C58A-C60A
 with sigma of 0.04
 C58-C62 \\sim C58A-C62A
 with sigma of 0.04
 C60-C62 \\sim C60A-C62A
 with sigma of 0.04
 C51-C52 \\sim C51A-C52A
 with sigma of 0.02
 C51-C56 \\sim C51A-C56A
 with sigma of 0.02
 C54-C53 \\sim C54A-C53A
 with sigma of 0.02
 C53-C52 \\sim C53A-C52A
 with sigma of 0.02
 C51-C53 \\sim C51A-C53A
 with sigma of 0.04
 C54-C52 \\sim C54A-C52A
 with sigma of 0.04
 C54-C56 \\sim C54A-C56A
 with sigma of 0.04
 C52-C56 \\sim C52A-C56A
 with sigma of 0.04
3. Uiso/Uaniso restraints and constraints
C57A \\sim C61 \\sim H61A \\sim H61B \\sim C60 \\sim C62 \\sim H60A \\sim H60B
\\sim C59 \\sim C57 \\sim H62A \\sim H62B \\sim H58C \\sim H60D \\sim H59A
\\sim C59A \\sim C58A \\sim C60A \\sim H59C \\sim C58 \\sim H59B \\sim H57A
\\sim H57B \\sim C62A \\sim C61A \\sim H61D \\sim H57C \\sim H62D \\sim H57D
\\sim H59D \\sim H58D \\sim H60C \\sim H58A \\sim H58B \\sim H62C \\sim H61C:
within 2A with sigma of 0.04 and sigma for terminal atoms of 0.08 within 2A
C55 \\sim C51 \\sim H51A \\sim H51B \\sim C52 \\sim C56 \\sim C53 \\sim H52A
\\sim H52B \\sim H56A \\sim H56B \\sim C54 \\sim H53A \\sim H53B \\sim H55A
\\sim H55B: within 2A with sigma of 0.04 and sigma for terminal atoms of 0.08
within 2A
4. Rigid body (RIGU) restrains
 C55, C51, C52, C56, C53, C51A, C52A, C56A, C53A, C54, C55A, C54A
 with sigma for 1-2 distances of 0.004 and sigma for 1-3 distances of 0.004
 C59A, C62A, C61A, C57A, C60A, C58A
 with sigma for 1-2 distances of 0.004 and sigma for 1-3 distances of 0.004
 C59, C61, C60, C62, C57, C58
 with sigma for 1-2 distances of 0.004 and sigma for 1-3 distances of 0.004
5. Others
 Sof(C62A)=Sof(H62C)=Sof(H62D)=Sof(C61A)=Sof(H61C)=Sof(H61D)=Sof(C60A)=
 Sof(H60C)=Sof(H60D)=Sof(C59A)=Sof(H59C)=Sof(H59D)=Sof(C58A)=Sof(H58C)=
 Sof(H58D)=Sof(C57A)=Sof(H57C)=Sof(H57D)=1-FVAR(1)
 Sof(C61)=Sof(H61A)=Sof(H61B)=Sof(C57)=Sof(H57A)=Sof(H57B)=Sof(C58)=Sof(H58A)=
 Sof(H58B)=Sof(C60)=Sof(H60A)=Sof(H60B)=Sof(C59)=Sof(H59A)=Sof(H59B)=Sof(C62)=
 Sof(H62A)=Sof(H62B)=FVAR(1)
 Sof(C54A)=Sof(H54C)=Sof(H54D)=Sof(C51A)=Sof(H51C)=Sof(H51D)=Sof(C52A)=
 Sof(H52C)=Sof(H52D)=Sof(C56A)=Sof(H56C)=Sof(H56D)=Sof(C53A)=Sof(H53C)=
 Sof(H53D)=Sof(C55A)=Sof(H55C)=Sof(H55D)=1-FVAR(2)
 Sof(C51)=Sof(H51A)=Sof(H51B)=Sof(C54)=Sof(H54A)=Sof(H54B)=Sof(C53)=Sof(H53A)=
 Sof(H53B)=Sof(C52)=Sof(H52A)=Sof(H52B)=Sof(C55)=Sof(H55A)=Sof(H55B)=Sof(C56)=
 Sof(H56A)=Sof(H56B)=FVAR(2)
6.a Rotating group:
 O5(H5A,H5B), O6(H6A,H6B)
6.b Secondary CH2 refined with riding coordinates:
 C61(H61A,H61B), C51(H51A,H51B), C57(H57A,H57B), C54(H54A,H54B), C58(H58A,
 H58B), C60(H60A,H60B), C53(H53A,H53B), C59(H59A,H59B), C62(H62A,H62B),
 C52(H52A,H52B), C55(H55A,H55B), C56(H56A,H56B), C62A(H62C,H62D), C61A(H61C,
 H61D), C60A(H60C,H60D), C59A(H59C,H59D), C58A(H58C,H58D), C57A(H57C,H57D),
 C54A(H54C,H54D), C51A(H51C,H51D), C52A(H52C,H52D), C56A(H56C,H56D), C53A(H53C,
 H53D), C55A(H55C,H55D)
6.c Aromatic/amide H refined with riding coordinates:
 C31(H31), C21(H21), C19(H19), C4(H4), C29(H29), C30(H30), C5(H5), C35(H35),
 C6(H6), C37(H37), C12(H12), C10(H10), C46(H46), C44(H44)
6.d Idealised Me refined as rotating group:
 C39(H39A,H39B,H39C), C23(H23A,H23B,H23C), C16(H16A,H16B,H16C), C25(H25A,H25B,
 H25C), C41(H41A,H41B,H41C), C14(H14A,H14B,H14C), C50(H50A,H50B,H50C), C40(H40A,
 H40B,H40C), C24(H24A,H24B,H24C), C48(H48A,H48B,H48C), C15(H15A,H15B,H15C),
 C49(H49A,H49B,H49C)
;
_olex2_exptl_crystal_mounting_method 'in fomblin film on a micromount'
_olex2_submission_special_instructions 'No special instructions were received'
_oxdiff_exptl_absorpt_empirical_details
;
Empirical correction (ABSPACK) includes:
- Absorption correction using spherical harmonics
- Frame scaling
;
_oxdiff_exptl_absorpt_empirical_full_max 1.261
_oxdiff_exptl_absorpt_empirical_full_min 0.817

loop_
_space_group_symop_operation_xyz
'x, y, z'
'-x, -y, -z'

loop_
_atom_site_label
_atom_site_type_symbol
_atom_site_fract_x
_atom_site_fract_y
_atom_site_fract_z
_atom_site_U_iso_or_equiv
_atom_site_adp_type
_atom_site_occupancy
_atom_site_site_symmetry_order
_atom_site_calc_flag
_atom_site_refinement_flags_posn
_atom_site_refinement_flags_adp
_atom_site_refinement_flags_occupancy
_atom_site_disorder_assembly
_atom_site_disorder_group
Fe1 Fe 0.62393(2) 0.46235(2) 0.88947(2) 0.02738(9) Uani 1 1 d . . . . .
O1 O 0.80528(12) 0.40533(12) 0.82297(8) 0.0348(3) Uani 1 1 d . . . . .
O2 O 0.67734(12) 0.38192(11) 0.77746(8) 0.0341(3) Uani 1 1 d . . . . .
O3 O 0.45445(12) 0.49547(13) 0.90568(9) 0.0413(4) Uani 1 1 d . . . . .
O4 O 0.34306(13) 0.47158(13) 1.02943(9) 0.0402(3) Uani 1 1 d . . . . .
O5 O 0.61056(17) 0.61255(13) 0.82078(11) 0.0521(4) Uani 1 1 d . . . . .
H5A H 0.539405 0.643340 0.821286 0.078 Uiso 1 1 d R U . . .
H5B H 0.648392 0.601550 0.770057 0.078 Uiso 1 1 d R U . . .
C27 C 0.28662(15) 0.45336(14) 0.91980(11) 0.0258(4) Uani 1 1 d . . . . .
O6 O 0.63586(18) 0.31992(15) 0.96372(12) 0.0610(5) Uani 1 1 d . . . . .
H6A H 0.600916 0.312439 1.015154 0.092 Uiso 1 1 d R U . . .
H6B H 0.676918 0.256941 0.948878 0.092 Uiso 1 1 d R U . . .
C1 C 0.77978(17) 0.37332(15) 0.77017(11) 0.0290(4) Uani 1 1 d . . . . .
C26 C 0.36810(15) 0.47473(14) 0.95434(11) 0.0256(4) Uani 1 1 d . . . . .
C32 C 0.23561(16) 0.52765(15) 0.86818(12) 0.0277(4) Uani 1 1 d . . . . .
C17 C 0.90229(16) 0.15042(15) 0.76895(12) 0.0293(4) Uani 1 1 d . . . . .
C28 C 0.26156(16) 0.35933(15) 0.94064(12) 0.0284(4) Uani 1 1 d . . . . .
C3 C 0.90339(17) 0.39107(15) 0.62828(12) 0.0304(4) Uani 1 1 d . . . . .
C2 C 0.87413(16) 0.32642(15) 0.69626(11) 0.0290(4) Uani 1 1 d . . . . .
C33 C 0.31956(17) 0.27837(14) 0.99333(12) 0.0292(4) Uani 1 1 d . . . . .
C18 C 0.95643(17) 0.13516(15) 0.82848(12) 0.0318(4) Uani 1 1 d . . . . .
C42 C 0.25655(17) 0.63071(15) 0.84682(13) 0.0331(4) Uani 1 1 d . . . . .
C22 C 0.82218(17) 0.09907(16) 0.77639(12) 0.0314(4) Uani 1 1 d . . . . .
C31 C 0.15797(18) 0.50722(16) 0.83878(13) 0.0342(4) Uani 1 1 d . . . . .
H31 H 0.122049 0.557545 0.804335 0.041 Uiso 1 1 calc R U . . .
C21 C 0.79829(17) 0.03266(16) 0.84365(13) 0.0335(4) Uani 1 1 d . . . . .
H21 H 0.744401 -0.002525 0.848688 0.040 Uiso 1 1 calc R U . . .
C19 C 0.92965(18) 0.06828(16) 0.89503(13) 0.0345(4) Uani 1 1 d . . . . .
H19 H 0.966202 0.057955 0.935569 0.041 Uiso 1 1 calc R U . . .
C20 C 0.85075(18) 0.01637(16) 0.90345(13) 0.0344(4) Uani 1 1 d . . . . .
C7 C 0.93191(17) 0.22023(15) 0.69607(12) 0.0304(4) Uani 1 1 d . . . . .
C13 C 0.88380(18) 0.57077(16) 0.65708(12) 0.0339(4) Uani 1 1 d . . . . .
C38 C 0.26452(18) 0.26999(16) 1.07622(13) 0.0330(4) Uani 1 1 d . . . . .
C4 C 0.99125(19) 0.34789(17) 0.55986(12) 0.0371(5) Uani 1 1 d . . . . .
H4 H 1.011796 0.391036 0.513398 0.044 Uiso 1 1 calc R U . . .
C36 C 0.4320(2) 0.12906(16) 1.09092(14) 0.0384(5) Uani 1 1 d . . . . .
C8 C 0.84263(17) 0.50514(16) 0.62923(11) 0.0314(4) Uani 1 1 d . . . . .
C29 C 0.18497(18) 0.34080(16) 0.90897(13) 0.0348(4) Uani 1 1 d . . . . .
H29 H 0.168610 0.276727 0.921809 0.042 Uiso 1 1 calc R U . . .
C34 C 0.42993(18) 0.21222(15) 0.95869(13) 0.0323(4) Uani 1 1 d . . . . .
C30 C 0.13239(19) 0.41460(17) 0.85903(14) 0.0385(5) Uani 1 1 d . . . . .
H30 H 0.079052 0.401748 0.838766 0.046 Uiso 1 1 calc R U . . .
C5 C 1.0487(2) 0.24244(17) 0.55933(13) 0.0401(5) Uani 1 1 d . . . . .
H5 H 1.108241 0.213523 0.512466 0.048 Uiso 1 1 calc R U . . .
C35 C 0.48442(19) 0.13795(16) 1.00832(14) 0.0380(5) Uani 1 1 d . . . . .
H35 H 0.559216 0.092322 0.985043 0.046 Uiso 1 1 calc R U . . .
C9 C 0.74488(19) 0.54576(17) 0.60280(12) 0.0363(5) Uani 1 1 d . . . . .
C6 C 1.01954(18) 0.17904(17) 0.62690(13) 0.0372(5) Uani 1 1 d . . . . .
H6 H 1.059573 0.106845 0.626150 0.045 Uiso 1 1 calc R U . . .
C37 C 0.3223(2) 0.19511(16) 1.12357(13) 0.0368(5) Uani 1 1 d . . . . .
H37 H 0.285392 0.189250 1.179865 0.044 Uiso 1 1 calc R U . . .
C12 C 0.8260(2) 0.67692(17) 0.65740(13) 0.0378(5) Uani 1 1 d . . . . .
H12 H 0.853880 0.721794 0.675638 0.045 Uiso 1 1 calc R U . . .
C39 C 0.4900(2) 0.22089(17) 0.86960(14) 0.0413(5) Uani 1 1 d . . . . .
H39A H 0.502057 0.288971 0.855736 0.062 Uiso 1 1 calc R U . . .
H39B H 0.442444 0.212894 0.839252 0.062 Uiso 1 1 calc R U . . .
H39C H 0.564506 0.166456 0.855866 0.062 Uiso 1 1 calc R U . . .
C47 C 0.33763(19) 0.64637(18) 0.77429(14) 0.0393(5) Uani 1 1 d . . . . .
C10 C 0.6897(2) 0.65227(18) 0.60444(13) 0.0402(5) Uani 1 1 d . . . . .
H10 H 0.623663 0.680174 0.586378 0.048 Uiso 1 1 calc R U . . .
C23 C 1.0422(2) 0.19084(18) 0.82113(15) 0.0414(5) Uani 1 1 d . . . . .
H23A H 1.101289 0.178522 0.768509 0.062 Uiso 1 1 calc R U . . .
H23B H 1.078472 0.164723 0.864072 0.062 Uiso 1 1 calc R U . . .
H23C H 1.002395 0.265381 0.826027 0.062 Uiso 1 1 calc R U . . .
C11 C 0.7287(2) 0.71889(17) 0.63178(13) 0.0413(5) Uani 1 1 d . . . . .
C16 C 0.9891(2) 0.52680(18) 0.68497(15) 0.0418(5) Uani 1 1 d . . . . .
H16A H 0.975198 0.477041 0.730557 0.063 Uiso 1 1 calc R U . . .
H16B H 1.005888 0.583039 0.701872 0.063 Uiso 1 1 calc R U . . .
H16C H 1.054695 0.491666 0.640632 0.063 Uiso 1 1 calc R U . . .
C25 C 0.7626(2) 0.1161(2) 0.71300(14) 0.0422(5) Uani 1 1 d . . . . .
H25A H 0.715635 0.188823 0.711128 0.063 Uiso 1 1 calc R U . . .
H25B H 0.713126 0.071538 0.726323 0.063 Uiso 1 1 calc R U . . .
H25C H 0.820295 0.098885 0.660306 0.063 Uiso 1 1 calc R U . . .
C43 C 0.18949(19) 0.71253(17) 0.89874(16) 0.0434(5) Uani 1 1 d . . . . .
C41 C 0.1464(2) 0.3423(2) 1.11462(14) 0.0461(5) Uani 1 1 d . . . . .
H41A H 0.115765 0.316680 1.169947 0.069 Uiso 1 1 calc R U . . .
H41B H 0.095223 0.345397 1.083407 0.069 Uiso 1 1 calc R U . . .
H41C H 0.151493 0.411690 1.115469 0.069 Uiso 1 1 calc R U . . .
C14 C 0.7007(2) 0.4749(2) 0.57333(16) 0.0487(6) Uani 1 1 d . . . . .
H14A H 0.761035 0.437644 0.527470 0.073 Uiso 1 1 calc R U . . .
H14B H 0.633192 0.516107 0.556400 0.073 Uiso 1 1 calc R U . . .
H14C H 0.679196 0.425060 0.616953 0.073 Uiso 1 1 calc R U . . .
C50 C 0.4143(2) 0.5588(2) 0.72042(15) 0.0493(6) Uani 1 1 d . . . . .
H50A H 0.455880 0.586318 0.668965 0.074 Uiso 1 1 calc R U . . .
H50B H 0.367532 0.521722 0.710661 0.074 Uiso 1 1 calc R U . . .
H50C H 0.469579 0.511000 0.746421 0.074 Uiso 1 1 calc R U . . .
C40 C 0.4948(3) 0.0509(2) 1.14384(17) 0.0541(6) Uani 1 1 d . . . . .
H40A H 0.554724 -0.005049 1.111042 0.081 Uiso 1 1 calc R U . . .
H40B H 0.440135 0.022102 1.186219 0.081 Uiso 1 1 calc R U . . .
H40C H 0.530152 0.085042 1.168556 0.081 Uiso 1 1 calc R U . . .
C24 C 0.8240(2) -0.0572(2) 0.97501(16) 0.0488(6) Uani 1 1 d . . . . .
H24A H 0.890460 -0.119870 0.970527 0.073 Uiso 1 1 calc R U . . .
H24B H 0.757012 -0.076068 0.976123 0.073 Uiso 1 1 calc R U . . .
H24C H 0.807289 -0.023550 1.024824 0.073 Uiso 1 1 calc R U . . .
C46 C 0.3464(2) 0.7472(2) 0.75319(18) 0.0532(7) Uani 1 1 d . . . . .
H46 H 0.401700 0.758891 0.704353 0.064 Uiso 1 1 calc R U . . .
C48 C 0.1065(2) 0.6951(2) 0.97897(17) 0.0524(6) Uani 1 1 d . . . . .
H48A H 0.055637 0.661027 0.971149 0.079 Uiso 1 1 calc R U . . .
H48B H 0.060292 0.761869 1.003278 0.079 Uiso 1 1 calc R U . . .
H48C H 0.149446 0.650985 1.014732 0.079 Uiso 1 1 calc R U . . .
C15 C 0.6673(3) 0.83429(19) 0.63284(17) 0.0565(7) Uani 1 1 d . . . . .
H15A H 0.597044 0.848974 0.678886 0.085 Uiso 1 1 calc R U . . .
H15B H 0.647215 0.857882 0.582681 0.085 Uiso 1 1 calc R U . . .
H15C H 0.717922 0.870772 0.637644 0.085 Uiso 1 1 calc R U . . .
C45 C 0.2769(2) 0.8294(2) 0.8015(2) 0.0616(8) Uani 1 1 d . . . . .
C44 C 0.2008(2) 0.81066(19) 0.8743(2) 0.0592(7) Uani 1 1 d . . . . .
H44 H 0.154714 0.866503 0.908636 0.071 Uiso 1 1 calc R U . . .
C61 C 0.2848(8) 0.2667(8) 0.6293(7) 0.065(2) Uani 0.617(4) 1 d D U P A 1
H61A H 0.200730 0.281438 0.654438 0.077 Uiso 0.617(4) 1 calc R U P A 1
H61B H 0.306723 0.235419 0.576959 0.077 Uiso 0.617(4) 1 calc R U P A 1
C51 C 0.9176(10) 0.2054(8) 0.3254(5) 0.096(3) Uani 0.673(4) 1 d D U P B 1
H51A H 0.980370 0.228264 0.285235 0.115 Uiso 0.673(4) 1 calc R U P B 1
H51B H 0.880035 0.179317 0.295824 0.115 Uiso 0.673(4) 1 calc R U P B 1
C49 C 0.2794(3) 0.9392(2) 0.7724(3) 0.0893(13) Uani 1 1 d . . . . .
H49A H 0.352660 0.936530 0.730733 0.134 Uiso 1 1 calc R U . . .
H49B H 0.271545 0.977185 0.817881 0.134 Uiso 1 1 calc R U . . .
H49C H 0.215728 0.974581 0.749974 0.134 Uiso 1 1 calc R U . . .
C57 C 0.4758(5) 0.1791(6) 0.6548(4) 0.0636(14) Uani 0.617(4) 1 d D U P A 1
H57A H 0.511786 0.141964 0.603975 0.076 Uiso 0.617(4) 1 calc R U P A 1
H57B H 0.512175 0.136913 0.695392 0.076 Uiso 0.617(4) 1 calc R U P A 1
C54 C 0.7869(6) 0.1877(6) 0.4931(4) 0.0760(18) Uani 0.673(4) 1 d D U P B 1
H54A H 0.820980 0.219419 0.521575 0.091 Uiso 0.673(4) 1 calc R U P B 1
H54B H 0.723350 0.166857 0.534011 0.091 Uiso 0.673(4) 1 calc R U P B 1
C58 C 0.4972(6) 0.2836(5) 0.6405(4) 0.0753(17) Uani 0.617(4) 1 d D U P A 1
H58A H 0.469926 0.316919 0.692607 0.090 Uiso 0.617(4) 1 calc R U P A 1
H58B H 0.580907 0.273150 0.617591 0.090 Uiso 0.617(4) 1 calc R U P A 1
C60 C 0.3162(5) 0.3683(4) 0.6158(3) 0.0652(13) Uani 0.617(4) 1 d D U P A 1
H60A H 0.278076 0.415308 0.577754 0.078 Uiso 0.617(4) 1 calc R U P A 1
H60B H 0.286019 0.402642 0.667664 0.078 Uiso 0.617(4) 1 calc R U P A 1
C53 C 0.7383(4) 0.2676(4) 0.4357(3) 0.0701(13) Uani 0.673(4) 1 d D U P B 1
H53A H 0.697404 0.239164 0.410510 0.084 Uiso 0.673(4) 1 calc R U P B 1
H53B H 0.682180 0.329099 0.465358 0.084 Uiso 0.673(4) 1 calc R U P B 1
C59 C 0.4371(5) 0.3526(4) 0.5846(3) 0.0676(14) Uani 0.617(4) 1 d D U P A 1
H59A H 0.451839 0.420221 0.576953 0.081 Uiso 0.617(4) 1 calc R U P A 1
H59B H 0.467479 0.321348 0.531368 0.081 Uiso 0.617(4) 1 calc R U P A 1
C62 C 0.3482(5) 0.1914(5) 0.6841(4) 0.0729(15) Uani 0.617(4) 1 d D U P A 1
H62A H 0.314992 0.216972 0.739464 0.088 Uiso 0.617(4) 1 calc R U P A 1
H62B H 0.337223 0.122987 0.686333 0.088 Uiso 0.617(4) 1 calc R U P A 1
C52 C 0.8295(5) 0.2976(5) 0.3741(3) 0.0809(16) Uani 0.673(4) 1 d D U P B 1
H52A H 0.868824 0.327485 0.399552 0.097 Uiso 0.673(4) 1 calc R U P B 1
H52B H 0.796213 0.351738 0.337217 0.097 Uiso 0.673(4) 1 calc R U P B 1
C55 C 0.8759(7) 0.0937(6) 0.4545(6) 0.125(4) Uani 0.673(4) 1 d D U P B 1
H55A H 0.837848 0.053333 0.437154 0.150 Uiso 0.673(4) 1 calc R U P B 1
H55B H 0.910991 0.050193 0.495254 0.150 Uiso 0.673(4) 1 calc R U P B 1
C56 C 0.9700(5) 0.1146(5) 0.3829(4) 0.100(2) Uani 0.673(4) 1 d D U P B 1
H56A H 1.013542 0.050864 0.352445 0.120 Uiso 0.673(4) 1 calc R U P B 1
H56B H 1.023950 0.134347 0.401588 0.120 Uiso 0.673(4) 1 calc R U P B 1
C62A C 0.4524(9) 0.1206(9) 0.5757(9) 0.114(4) Uani 0.383(4) 1 d D U P A 2
H62C H 0.470771 0.044876 0.572816 0.137 Uiso 0.383(4) 1 calc R U P A 2
H62D H 0.485284 0.148684 0.520996 0.137 Uiso 0.383(4) 1 calc R U P A 2
C61A C 0.3261(7) 0.1686(6) 0.6017(6) 0.074(2) Uani 0.383(4) 1 d D U P A 2
H61C H 0.292916 0.130534 0.651251 0.088 Uiso 0.383(4) 1 calc R U P A 2
H61D H 0.295901 0.159528 0.559321 0.088 Uiso 0.383(4) 1 calc R U P A 2
C60A C 0.2829(14) 0.2864(12) 0.6188(11) 0.076(4) Uani 0.383(4) 1 d D U P A 2
H60C H 0.307210 0.327799 0.568729 0.091 Uiso 0.383(4) 1 calc R U P A 2
H60D H 0.197902 0.311228 0.640524 0.091 Uiso 0.383(4) 1 calc R U P A 2
C59A C 0.3344(10) 0.2950(10) 0.6771(7) 0.098(3) Uani 0.383(4) 1 d D U P A 2
H59C H 0.304605 0.256748 0.727608 0.118 Uiso 0.383(4) 1 calc R U P A 2
H59D H 0.310595 0.368859 0.689256 0.118 Uiso 0.383(4) 1 calc R U P A 2
C58A C 0.4620(11) 0.2546(13) 0.6504(10) 0.111(4) Uani 0.383(4) 1 d D U P A 2
H58C H 0.491338 0.262036 0.693768 0.133 Uiso 0.383(4) 1 calc R U P A 2
H58D H 0.492899 0.295898 0.602238 0.133 Uiso 0.383(4) 1 calc R U P A 2
C57A C 0.5046(13) 0.1398(12) 0.6301(11) 0.119(4) Uani 0.383(4) 1 d D U P A 2
H57C H 0.589184 0.118168 0.605357 0.143 Uiso 0.383(4) 1 calc R U P A 2
H57D H 0.487052 0.097069 0.680589 0.143 Uiso 0.383(4) 1 calc R U P A 2
C54A C 0.8124(11) 0.1056(9) 0.4707(6) 0.064(3) Uani 0.327(4) 1 d D . P B 2
H54C H 0.880073 0.046786 0.475791 0.077 Uiso 0.327(4) 1 calc R U P B 2
H54D H 0.744387 0.098029 0.515434 0.077 Uiso 0.327(4) 1 calc R U P B 2
C51A C 0.9077(14) 0.2275(7) 0.3298(8) 0.042(3) Uani 0.327(4) 1 d D . P B 2
H51C H 0.834273 0.280944 0.328589 0.051 Uiso 0.327(4) 1 calc R U P B 2
H51D H 0.971200 0.244146 0.285579 0.051 Uiso 0.327(4) 1 calc R U P B 2
C52A C 0.9281(10) 0.2228(9) 0.4132(5) 0.070(3) Uani 0.327(4) 1 d D . P B 2
H52C H 0.998264 0.165059 0.415144 0.084 Uiso 0.327(4) 1 calc R U P B 2
H52D H 0.939894 0.288146 0.419877 0.084 Uiso 0.327(4) 1 calc R U P B 2
C56A C 0.9038(9) 0.1186(6) 0.3212(5) 0.059(2) Uani 0.327(4) 1 d D . P B 2
H56C H 0.974697 0.064865 0.327134 0.071 Uiso 0.327(4) 1 calc R U P B 2
H56D H 0.897131 0.113716 0.267624 0.071 Uiso 0.327(4) 1 calc R U P B 2
C53A C 0.8320(11) 0.2078(11) 0.4772(7) 0.067(3) Uani 0.327(4) 1 d D . P B 2
H53C H 0.762197 0.266201 0.475632 0.080 Uiso 0.327(4) 1 calc R U P B 2
H53D H 0.845253 0.207223 0.529477 0.080 Uiso 0.327(4) 1 calc R U P B 2
C55A C 0.7934(8) 0.1030(7) 0.3912(5) 0.060(2) Uani 0.327(4) 1 d D . P B 2
H55C H 0.723166 0.159079 0.386855 0.072 Uiso 0.327(4) 1 calc R U P B 2
H55D H 0.783895 0.035762 0.386755 0.072 Uiso 0.327(4) 1 calc R U P B 2
O7 O 0.5792(13) 0.2570(12) 1.1009(8) 0.050(5) Uani 0.123(7) 1 d . . . . .

loop_
_atom_site_aniso_label
_atom_site_aniso_U_11
_atom_site_aniso_U_22
_atom_site_aniso_U_33
_atom_site_aniso_U_23
_atom_site_aniso_U_13
_atom_site_aniso_U_12
Fe1 0.02392(15) 0.03745(17) 0.02427(16) -0.00283(11) -0.00642(11) -0.01408(12)
O1 0.0328(7) 0.0455(8) 0.0271(7) -0.0061(6) -0.0061(6) -0.0145(6)
O2 0.0305(7) 0.0443(8) 0.0276(7) -0.0052(6) -0.0050(6) -0.0138(6)
O3 0.0277(7) 0.0637(10) 0.0378(8) 0.0031(7) -0.0117(6) -0.0211(7)
O4 0.0403(8) 0.0568(9) 0.0329(8) -0.0070(7) -0.0115(6) -0.0243(7)
O5 0.0631(11) 0.0455(9) 0.0499(10) 0.0058(8) -0.0212(9) -0.0190(8)
C27 0.0232(8) 0.0296(9) 0.0269(9) -0.0027(7) -0.0084(7) -0.0095(7)
O6 0.0722(13) 0.0647(12) 0.0669(12) 0.0332(10) -0.0393(10) -0.0448(10)
C1 0.0331(10) 0.0289(9) 0.0245(9) 0.0050(7) -0.0076(7) -0.0129(8)
C26 0.0239(8) 0.0245(8) 0.0299(10) -0.0011(7) -0.0104(7) -0.0071(7)
C32 0.0253(9) 0.0293(9) 0.0298(10) -0.0007(7) -0.0096(7) -0.0092(7)
C17 0.0286(9) 0.0290(9) 0.0285(9) 0.0002(7) -0.0064(7) -0.0094(7)
C28 0.0277(9) 0.0305(9) 0.0290(9) -0.0003(7) -0.0104(7) -0.0101(7)
C3 0.0341(10) 0.0345(10) 0.0235(9) 0.0014(7) -0.0068(8) -0.0150(8)
C2 0.0300(9) 0.0355(10) 0.0223(9) 0.0010(7) -0.0059(7) -0.0140(8)
C33 0.0318(9) 0.0277(9) 0.0337(10) -0.0002(7) -0.0138(8) -0.0128(7)
C18 0.0313(10) 0.0318(10) 0.0342(10) 0.0002(8) -0.0097(8) -0.0131(8)
C42 0.0303(9) 0.0312(10) 0.0430(12) 0.0044(8) -0.0184(9) -0.0116(8)
C22 0.0295(9) 0.0375(10) 0.0284(10) 0.0019(8) -0.0086(8) -0.0134(8)
C31 0.0342(10) 0.0364(10) 0.0389(11) 0.0059(8) -0.0203(9) -0.0135(8)
C21 0.0323(10) 0.0353(10) 0.0365(11) 0.0055(8) -0.0124(8) -0.0162(8)
C19 0.0362(10) 0.0369(11) 0.0348(11) 0.0058(8) -0.0168(9) -0.0142(8)
C20 0.0350(10) 0.0328(10) 0.0362(11) 0.0085(8) -0.0136(9) -0.0130(8)
C7 0.0304(9) 0.0339(10) 0.0269(10) -0.0009(8) -0.0056(8) -0.0134(8)
C13 0.0359(10) 0.0385(11) 0.0247(9) 0.0041(8) -0.0038(8) -0.0158(9)
C38 0.0368(10) 0.0334(10) 0.0341(10) -0.0006(8) -0.0137(8) -0.0148(8)
C4 0.0431(11) 0.0414(11) 0.0236(10) 0.0025(8) -0.0016(8) -0.0193(9)
C36 0.0502(12) 0.0293(10) 0.0452(12) 0.0043(9) -0.0272(10) -0.0141(9)
C8 0.0355(10) 0.0358(10) 0.0208(9) 0.0041(7) -0.0041(7) -0.0150(8)
C29 0.0392(11) 0.0345(10) 0.0417(12) 0.0039(8) -0.0196(9) -0.0201(9)
C34 0.0366(10) 0.0287(9) 0.0352(11) 0.0003(8) -0.0143(9) -0.0119(8)
C30 0.0403(11) 0.0441(12) 0.0459(12) 0.0048(9) -0.0253(10) -0.0224(9)
C5 0.0408(11) 0.0422(12) 0.0289(10) -0.0050(9) 0.0037(9) -0.0150(9)
C35 0.0395(11) 0.0292(10) 0.0468(13) -0.0001(9) -0.0187(10) -0.0077(8)
C9 0.0389(11) 0.0444(12) 0.0233(9) 0.0025(8) -0.0068(8) -0.0143(9)
C6 0.0369(11) 0.0351(11) 0.0336(11) -0.0037(8) -0.0018(9) -0.0114(9)
C37 0.0497(12) 0.0365(11) 0.0308(10) 0.0032(8) -0.0170(9) -0.0187(9)
C12 0.0455(12) 0.0364(11) 0.0290(10) 0.0010(8) -0.0031(9) -0.0187(9)
C39 0.0400(11) 0.0361(11) 0.0387(12) -0.0014(9) -0.0073(9) -0.0050(9)
C47 0.0347(10) 0.0426(12) 0.0462(13) 0.0100(9) -0.0196(9) -0.0170(9)
C10 0.0401(11) 0.0453(12) 0.0279(10) 0.0047(9) -0.0088(9) -0.0085(9)
C23 0.0427(12) 0.0476(13) 0.0439(12) 0.0052(10) -0.0169(10) -0.0259(10)
C11 0.0450(12) 0.0376(11) 0.0279(10) 0.0057(8) -0.0005(9) -0.0096(9)
C16 0.0423(12) 0.0433(12) 0.0441(13) 0.0001(10) -0.0141(10) -0.0186(10)
C25 0.0428(12) 0.0584(14) 0.0346(11) 0.0067(10) -0.0159(9) -0.0267(11)
C43 0.0365(11) 0.0332(11) 0.0627(15) -0.0044(10) -0.0206(11) -0.0073(9)
C41 0.0414(12) 0.0554(14) 0.0352(12) -0.0008(10) -0.0080(10) -0.0113(10)
C14 0.0464(13) 0.0579(15) 0.0463(14) -0.0079(11) -0.0201(11) -0.0132(11)
C50 0.0458(13) 0.0591(15) 0.0406(13) 0.0046(11) -0.0068(10) -0.0225(11)
C40 0.0691(17) 0.0437(13) 0.0557(16) 0.0082(11) -0.0367(14) -0.0122(12)
C24 0.0557(14) 0.0516(14) 0.0488(14) 0.0234(11) -0.0263(12) -0.0295(12)
C46 0.0457(13) 0.0544(15) 0.0680(17) 0.0244(13) -0.0262(12) -0.0288(12)
C48 0.0428(13) 0.0455(13) 0.0615(16) -0.0181(12) -0.0085(12) -0.0049(10)
C15 0.0633(16) 0.0391(13) 0.0483(14) 0.0019(11) -0.0063(12) -0.0048(11)
C45 0.0564(16) 0.0357(13) 0.103(2) 0.0141(14) -0.0397(16) -0.0193(12)
C44 0.0549(15) 0.0296(12) 0.095(2) -0.0043(13) -0.0288(15) -0.0094(11)
C61 0.052(3) 0.079(5) 0.076(5) 0.019(3) -0.024(3) -0.042(3)
C51 0.099(6) 0.162(8) 0.051(4) -0.023(4) 0.004(3) -0.089(5)
C49 0.084(2) 0.0451(16) 0.155(4) 0.032(2) -0.059(3) -0.0329(16)
C57 0.056(3) 0.071(4) 0.061(3) 0.005(3) -0.028(3) -0.009(3)
C54 0.077(4) 0.083(4) 0.057(3) 0.005(3) -0.018(3) -0.017(3)
C58 0.082(4) 0.094(4) 0.069(4) 0.023(3) -0.036(3) -0.051(3)
C60 0.086(3) 0.071(3) 0.048(3) 0.017(2) -0.022(2) -0.042(3)
C53 0.079(3) 0.075(3) 0.074(3) 0.008(2) -0.039(2) -0.034(2)
C59 0.084(3) 0.079(3) 0.056(3) 0.016(2) -0.033(2) -0.043(3)
C62 0.074(3) 0.080(3) 0.076(3) 0.025(3) -0.025(3) -0.047(3)
C52 0.080(3) 0.106(4) 0.062(3) 0.017(3) -0.032(3) -0.034(3)
C55 0.095(5) 0.068(4) 0.144(7) 0.015(4) 0.015(5) 0.001(4)
C56 0.079(4) 0.092(4) 0.125(5) -0.048(3) 0.009(3) -0.040(3)
C62A 0.081(6) 0.084(6) 0.151(9) -0.015(6) -0.034(6) 0.009(5)
C61A 0.060(4) 0.062(5) 0.088(6) 0.003(4) -0.027(4) -0.004(4)
C60A 0.062(6) 0.075(6) 0.066(6) -0.006(6) -0.019(5) 0.011(5)
C59A 0.108(6) 0.100(6) 0.080(6) -0.019(5) -0.024(5) -0.020(5)
C58A 0.104(6) 0.132(8) 0.107(8) 0.022(7) -0.051(6) -0.042(7)
C57A 0.085(7) 0.120(8) 0.117(9) 0.015(7) -0.039(6) 0.010(6)
C54A 0.076(7) 0.051(6) 0.062(5) 0.001(4) -0.018(5) -0.020(5)
C51A 0.059(6) 0.021(3) 0.050(6) 0.001(3) -0.019(5) -0.016(3)
C52A 0.098(7) 0.081(7) 0.053(5) -0.001(4) -0.025(4) -0.054(6)
C56A 0.105(7) 0.038(4) 0.034(4) -0.004(3) -0.020(4) -0.022(4)
C53A 0.072(7) 0.092(8) 0.049(5) -0.015(5) -0.016(5) -0.038(6)
C55A 0.058(5) 0.057(5) 0.073(5) -0.003(4) -0.022(4) -0.026(4)
O7 0.058(9) 0.067(10) 0.039(8) 0.009(6) -0.015(6) -0.038(8)

loop_
_atom_type_symbol
_atom_type_description
_atom_type_scat_dispersion_real
_atom_type_scat_dispersion_imag
_atom_type_scat_source
C C 0.0181 0.0091 'International Tables Vol C Tables 4.2.6.8 and 6.1.1.4'
H H 0.0000 0.0000 'International Tables Vol C Tables 4.2.6.8 and 6.1.1.4'
Fe Fe -1.1336 3.1974 'International Tables Vol C Tables 4.2.6.8 and 6.1.1.4'
O O 0.0492 0.0322 'International Tables Vol C Tables 4.2.6.8 and 6.1.1.4'

loop_
_exptl_crystal_face_index_h
_exptl_crystal_face_index_k
_exptl_crystal_face_index_l
_exptl_crystal_face_perp_dist
-4 -1 -11 0.0432
0 8 -1 0.0308
0 -8 1 0.0308
-2 -1 9 0.0268
2 1 -9 0.0268
-6 -2 -10 0.0485
8 3 8 0.0220
4 1 11 0.0253

loop_
_geom_angle_atom_site_label_1
_geom_angle_atom_site_label_2
_geom_angle_atom_site_label_3
_geom_angle
_geom_angle_site_symmetry_1
_geom_angle_site_symmetry_3
_geom_angle_publ_flag
O1 Fe1 O2 60.35(5) . . ?
O1 Fe1 O5 90.30(7) . . ?
O1 Fe1 C1 30.29(6) . . ?
O2 Fe1 O5 90.60(6) . . ?
O2 Fe1 C1 30.08(6) . . ?
O3 Fe1 O1 154.43(6) . . ?
O3 Fe1 O2 94.31(6) . . ?
O3 Fe1 O4 112.96(7) . 2_667 ?
O3 Fe1 O5 86.29(7) . . ?
O3 Fe1 O6 94.13(7) . . ?
O3 Fe1 C1 124.26(7) . . ?
O4 Fe1 O1 91.99(6) 2_667 . ?
O4 Fe1 O2 152.09(6) 2_667 . ?
O4 Fe1 O5 85.58(7) 2_667 . ?
O4 Fe1 O6 90.84(7) 2_667 . ?
O4 Fe1 C1 122.13(6) 2_667 . ?
O5 Fe1 C1 89.81(7) . . ?
O6 Fe1 O1 90.90(7) . . ?
O6 Fe1 O2 93.07(7) . . ?
O6 Fe1 O5 176.27(7) . . ?
O6 Fe1 C1 93.01(8) . . ?
C1 O1 Fe1 89.71(12) . . ?
C1 O2 Fe1 88.60(12) . . ?
C26 O3 Fe1 139.77(14) . . ?
C26 O4 Fe1 135.70(13) . 2_667 ?
Fe1 O5 H5A 109.6 . . ?
Fe1 O5 H5B 109.2 . . ?
H5A O5 H5B 104.4 . . ?
C32 C27 C26 119.95(16) . . ?
C32 C27 C28 120.69(17) . . ?
C28 C27 C26 119.36(16) . . ?
Fe1 O6 H6A 127.9 . . ?
Fe1 O6 H6B 127.6 . . ?
H6A O6 H6B 104.5 . . ?
O1 C1 Fe1 60.01(10) . . ?
O1 C1 C2 119.06(17) . . ?
O2 C1 Fe1 61.32(10) . . ?
O2 C1 O1 121.28(18) . . ?
O2 C1 C2 119.65(18) . . ?
C2 C1 Fe1 176.38(13) . . ?
O3 C26 C27 117.51(17) . . ?
O4 C26 O3 125.37(18) . . ?
O4 C26 C27 117.11(16) . . ?
C27 C32 C42 122.43(17) . . ?
C31 C32 C27 118.85(17) . . ?
C31 C32 C42 118.64(17) . . ?
C18 C17 C22 120.21(18) . . ?
C18 C17 C7 119.84(17) . . ?
C22 C17 C7 119.93(18) . . ?
C27 C28 C33 120.60(17) . . ?
C29 C28 C27 118.87(18) . . ?
C29 C28 C33 120.49(17) . . ?
C2 C3 C8 120.57(17) . . ?
C4 C3 C2 119.11(19) . . ?
C4 C3 C8 120.31(17) . . ?
C3 C2 C1 119.00(17) . . ?
C7 C2 C1 120.26(16) . . ?
C7 C2 C3 120.74(18) . . ?
C38 C33 C28 120.47(18) . . ?
C34 C33 C28 118.97(18) . . ?
C34 C33 C38 120.56(18) . . ?
C17 C18 C23 120.48(18) . . ?
C19 C18 C17 119.09(18) . . ?
C19 C18 C23 120.43(19) . . ?
C47 C42 C32 120.21(19) . . ?
C47 C42 C43 120.7(2) . . ?
C43 C42 C32 119.04(19) . . ?
C17 C22 C25 120.49(18) . . ?
C21 C22 C17 118.83(19) . . ?
C21 C22 C25 120.69(18) . . ?
C32 C31 H31 119.5 . . ?
C30 C31 C32 120.99(19) . . ?
C30 C31 H31 119.5 . . ?
C22 C21 H21 119.0 . . ?
C20 C21 C22 122.01(19) . . ?
C20 C21 H21 119.0 . . ?
C18 C19 H19 119.2 . . ?
C20 C19 C18 121.61(19) . . ?
C20 C19 H19 119.2 . . ?
C21 C20 C19 118.25(18) . . ?
C21 C20 C24 120.63(19) . . ?
C19 C20 C24 121.1(2) . . ?
C2 C7 C17 121.19(17) . . ?
C2 C7 C6 118.99(18) . . ?
C6 C7 C17 119.82(18) . . ?
C8 C13 C16 120.25(19) . . ?
C12 C13 C8 118.7(2) . . ?
C12 C13 C16 121.1(2) . . ?
C33 C38 C41 121.08(19) . . ?
C37 C38 C33 118.77(19) . . ?
C37 C38 C41 120.1(2) . . ?
C3 C4 H4 119.8 . . ?
C5 C4 C3 120.35(19) . . ?
C5 C4 H4 119.8 . . ?
C35 C36 C40 120.7(2) . . ?
C37 C36 C35 118.3(2) . . ?
C37 C36 C40 121.0(2) . . ?
C13 C8 C3 119.58(19) . . ?
C9 C8 C3 119.92(19) . . ?
C9 C8 C13 120.50(19) . . ?
C28 C29 H29 119.6 . . ?
C30 C29 C28 120.89(19) . . ?
C30 C29 H29 119.6 . . ?
C33 C34 C39 120.93(18) . . ?
C35 C34 C33 118.75(19) . . ?
C35 C34 C39 120.32(19) . . ?
C31 C30 C29 119.69(19) . . ?
C31 C30 H30 120.2 . . ?
C29 C30 H30 120.2 . . ?
C4 C5 H5 119.9 . . ?
C6 C5 C4 120.20(19) . . ?
C6 C5 H5 119.9 . . ?
C36 C35 C34 121.7(2) . . ?
C36 C35 H35 119.2 . . ?
C34 C35 H35 119.2 . . ?
C8 C9 C14 120.3(2) . . ?
C10 C9 C8 118.8(2) . . ?
C10 C9 C14 120.9(2) . . ?
C7 C6 H6 119.7 . . ?
C5 C6 C7 120.6(2) . . ?
C5 C6 H6 119.7 . . ?
C38 C37 H37 119.1 . . ?
C36 C37 C38 121.9(2) . . ?
C36 C37 H37 119.1 . . ?
C13 C12 H12 119.1 . . ?
C11 C12 C13 121.8(2) . . ?
C11 C12 H12 119.1 . . ?
C34 C39 H39A 109.5 . . ?
C34 C39 H39B 109.5 . . ?
C34 C39 H39C 109.5 . . ?
H39A C39 H39B 109.5 . . ?
H39A C39 H39C 109.5 . . ?
H39B C39 H39C 109.5 . . ?
C42 C47 C50 121.4(2) . . ?
C42 C47 C46 118.1(2) . . ?
C46 C47 C50 120.5(2) . . ?
C9 C10 H10 119.1 . . ?
C11 C10 C9 121.8(2) . . ?
C11 C10 H10 119.1 . . ?
C18 C23 H23A 109.5 . . ?
C18 C23 H23B 109.5 . . ?
C18 C23 H23C 109.5 . . ?
H23A C23 H23B 109.5 . . ?
H23A C23 H23C 109.5 . . ?
H23B C23 H23C 109.5 . . ?
C12 C11 C10 118.4(2) . . ?
C12 C11 C15 120.9(2) . . ?
C10 C11 C15 120.8(2) . . ?
C13 C16 H16A 109.5 . . ?
C13 C16 H16B 109.5 . . ?
C13 C16 H16C 109.5 . . ?
H16A C16 H16B 109.5 . . ?
H16A C16 H16C 109.5 . . ?
H16B C16 H16C 109.5 . . ?
C22 C25 H25A 109.5 . . ?
C22 C25 H25B 109.5 . . ?
C22 C25 H25C 109.5 . . ?
H25A C25 H25B 109.5 . . ?
H25A C25 H25C 109.5 . . ?
H25B C25 H25C 109.5 . . ?
C42 C43 C48 121.0(2) . . ?
C44 C43 C42 118.6(2) . . ?
C44 C43 C48 120.4(2) . . ?
C38 C41 H41A 109.5 . . ?
C38 C41 H41B 109.5 . . ?
C38 C41 H41C 109.5 . . ?
H41A C41 H41B 109.5 . . ?
H41A C41 H41C 109.5 . . ?
H41B C41 H41C 109.5 . . ?
C9 C14 H14A 109.5 . . ?
C9 C14 H14B 109.5 . . ?
C9 C14 H14C 109.5 . . ?
H14A C14 H14B 109.5 . . ?
H14A C14 H14C 109.5 . . ?
H14B C14 H14C 109.5 . . ?
C47 C50 H50A 109.5 . . ?
C47 C50 H50B 109.5 . . ?
C47 C50 H50C 109.5 . . ?
H50A C50 H50B 109.5 . . ?
H50A C50 H50C 109.5 . . ?
H50B C50 H50C 109.5 . . ?
C36 C40 H40A 109.5 . . ?
C36 C40 H40B 109.5 . . ?
C36 C40 H40C 109.5 . . ?
H40A C40 H40B 109.5 . . ?
H40A C40 H40C 109.5 . . ?
H40B C40 H40C 109.5 . . ?
C20 C24 H24A 109.5 . . ?
C20 C24 H24B 109.5 . . ?
C20 C24 H24C 109.5 . . ?
H24A C24 H24B 109.5 . . ?
H24A C24 H24C 109.5 . . ?
H24B C24 H24C 109.5 . . ?
C47 C46 H46 119.1 . . ?
C45 C46 C47 121.8(3) . . ?
C45 C46 H46 119.1 . . ?
C43 C48 H48A 109.5 . . ?
C43 C48 H48B 109.5 . . ?
C43 C48 H48C 109.5 . . ?
H48A C48 H48B 109.5 . . ?
H48A C48 H48C 109.5 . . ?
H48B C48 H48C 109.5 . . ?
C11 C15 H15A 109.5 . . ?
C11 C15 H15B 109.5 . . ?
C11 C15 H15C 109.5 . . ?
H15A C15 H15B 109.5 . . ?
H15A C15 H15C 109.5 . . ?
H15B C15 H15C 109.5 . . ?
C46 C45 C49 120.3(3) . . ?
C44 C45 C46 118.7(2) . . ?
C44 C45 C49 120.9(3) . . ?
C43 C44 H44 119.0 . . ?
C45 C44 C43 122.0(3) . . ?
C45 C44 H44 119.0 . . ?
H61A C61 H61B 108.2 . . ?
C60 C61 H61A 109.8 . . ?
C60 C61 H61B 109.8 . . ?
C62 C61 H61A 109.8 . . ?
C62 C61 H61B 109.8 . . ?
C62 C61 C60 109.4(6) . . ?
H51A C51 H51B 108.0 . . ?
C52 C51 H51A 109.5 . . ?
C52 C51 H51B 109.5 . . ?
C52 C51 C56 110.9(6) . . ?
C56 C51 H51A 109.5 . . ?
C56 C51 H51B 109.5 . . ?
C45 C49 H49A 109.5 . . ?
C45 C49 H49B 109.5 . . ?
C45 C49 H49C 109.5 . . ?
H49A C49 H49B 109.5 . . ?
H49A C49 H49C 109.5 . . ?
H49B C49 H49C 109.5 . . ?
H57A C57 H57B 108.0 . . ?
C58 C57 H57A 109.4 . . ?
C58 C57 H57B 109.4 . . ?
C62 C57 H57A 109.4 . . ?
C62 C57 H57B 109.4 . . ?
C62 C57 C58 111.4(6) . . ?
H54A C54 H54B 107.6 . . ?
C53 C54 H54A 108.7 . . ?
C53 C54 H54B 108.7 . . ?
C55 C54 H54A 108.7 . . ?
C55 C54 H54B 108.7 . . ?
C55 C54 C53 114.3(6) . . ?
C57 C58 H58A 109.3 . . ?
C57 C58 H58B 109.3 . . ?
H58A C58 H58B 108.0 . . ?
C59 C58 C57 111.4(5) . . ?
C59 C58 H58A 109.3 . . ?
C59 C58 H58B 109.3 . . ?
C61 C60 H60A 108.9 . . ?
C61 C60 H60B 108.9 . . ?
H60A C60 H60B 107.7 . . ?
C59 C60 C61 113.2(6) . . ?
C59 C60 H60A 108.9 . . ?
C59 C60 H60B 108.9 . . ?
C54 C53 H53A 109.7 . . ?
C54 C53 H53B 109.7 . . ?
H53A C53 H53B 108.2 . . ?
C52 C53 C54 109.9(5) . . ?
C52 C53 H53A 109.7 . . ?
C52 C53 H53B 109.7 . . ?
C58 C59 H59A 109.5 . . ?
C58 C59 H59B 109.5 . . ?
C60 C59 C58 110.6(5) . . ?
C60 C59 H59A 109.5 . . ?
C60 C59 H59B 109.5 . . ?
H59A C59 H59B 108.1 . . ?
C61 C62 H62A 109.3 . . ?
C61 C62 H62B 109.3 . . ?
C57 C62 C61 111.8(5) . . ?
C57 C62 H62A 109.3 . . ?
C57 C62 H62B 109.3 . . ?
H62A C62 H62B 107.9 . . ?
C51 C52 H52A 109.3 . . ?
C51 C52 H52B 109.3 . . ?
C53 C52 C51 111.7(6) . . ?
C53 C52 H52A 109.3 . . ?
C53 C52 H52B 109.3 . . ?
H52A C52 H52B 107.9 . . ?
C54 C55 H55A 108.6 . . ?
C54 C55 H55B 108.6 . . ?
C54 C55 C56 114.7(6) . . ?
H55A C55 H55B 107.6 . . ?
C56 C55 H55A 108.6 . . ?
C56 C55 H55B 108.6 . . ?
C51 C56 H56A 109.5 . . ?
C51 C56 H56B 109.5 . . ?
C55 C56 C51 110.6(6) . . ?
C55 C56 H56A 109.5 . . ?
C55 C56 H56B 109.5 . . ?
H56A C56 H56B 108.1 . . ?
H62C C62A H62D 107.9 . . ?
C61A C62A H62C 109.2 . . ?
C61A C62A H62D 109.2 . . ?
C57A C62A H62C 109.2 . . ?
C57A C62A H62D 109.2 . . ?
C57A C62A C61A 111.9(11) . . ?
C62A C61A H61C 108.4 . . ?
C62A C61A H61D 108.4 . . ?
C62A C61A C60A 115.4(10) . . ?
H61C C61A H61D 107.5 . . ?
C60A C61A H61C 108.4 . . ?
C60A C61A H61D 108.4 . . ?
C61A C60A H60C 110.6 . . ?
C61A C60A H60D 110.6 . . ?
H60C C60A H60D 108.7 . . ?
C59A C60A C61A 105.7(11) . . ?
C59A C60A H60C 110.6 . . ?
C59A C60A H60D 110.6 . . ?
C60A C59A H59C 108.8 . . ?
C60A C59A H59D 108.8 . . ?
C60A C59A C58A 113.9(11) . . ?
H59C C59A H59D 107.7 . . ?
C58A C59A H59C 108.8 . . ?
C58A C59A H59D 108.8 . . ?
C59A C58A H58C 109.4 . . ?
C59A C58A H58D 109.4 . . ?
C59A C58A C57A 111.3(12) . . ?
H58C C58A H58D 108.0 . . ?
C57A C58A H58C 109.4 . . ?
C57A C58A H58D 109.4 . . ?
C62A C57A C58A 112.5(11) . . ?
C62A C57A H57C 109.1 . . ?
C62A C57A H57D 109.1 . . ?
C58A C57A H57C 109.1 . . ?
C58A C57A H57D 109.1 . . ?
H57C C57A H57D 107.8 . . ?
H54C C54A H54D 108.1 . . ?
C53A C54A H54C 109.5 . . ?
C53A C54A H54D 109.5 . . ?
C55A C54A H54C 109.5 . . ?
C55A C54A H54D 109.5 . . ?
C55A C54A C53A 110.9(9) . . ?
H51C C51A H51D 108.8 . . ?
C52A C51A H51C 110.6 . . ?
C52A C51A H51D 110.6 . . ?
C56A C51A H51C 110.6 . . ?
C56A C51A H51D 110.6 . . ?
C56A C51A C52A 105.5(7) . . ?
C51A C52A H52C 109.6 . . ?
C51A C52A H52D 109.6 . . ?
H52C C52A H52D 108.1 . . ?
C53A C52A C51A 110.5(10) . . ?
C53A C52A H52C 109.6 . . ?
C53A C52A H52D 109.6 . . ?
C51A C56A H56C 110.4 . . ?
C51A C56A H56D 110.4 . . ?
C51A C56A C55A 106.6(8) . . ?
H56C C56A H56D 108.6 . . ?
C55A C56A H56C 110.4 . . ?
C55A C56A H56D 110.4 . . ?
C54A C53A H53C 109.3 . . ?
C54A C53A H53D 109.3 . . ?
C52A C53A C54A 111.4(10) . . ?
C52A C53A H53C 109.3 . . ?
C52A C53A H53D 109.3 . . ?
H53C C53A H53D 108.0 . . ?
C54A C55A C56A 107.5(7) . . ?
C54A C55A H55C 110.2 . . ?
C54A C55A H55D 110.2 . . ?
C56A C55A H55C 110.2 . . ?
C56A C55A H55D 110.2 . . ?
H55C C55A H55D 108.5 . . ?

loop_
_geom_bond_atom_site_label_1
_geom_bond_atom_site_label_2
_geom_bond_distance
_geom_bond_site_symmetry_2
_geom_bond_publ_flag
Fe1 O1 2.1693(14) . ?
Fe1 O2 2.1980(14) . ?
Fe1 O3 2.0139(14) . ?
Fe1 O4 2.0284(15) 2_667 ?
Fe1 O5 2.2069(17) . ?
Fe1 O6 2.1667(17) . ?
Fe1 C1 2.505(2) . ?
O1 C1 1.263(2) . ?
O2 C1 1.256(2) . ?
O3 C26 1.252(2) . ?
O4 C26 1.249(2) . ?
O5 H5A 0.8720 . ?
O5 H5B 0.8717 . ?
C27 C26 1.504(2) . ?
C27 C32 1.400(3) . ?
C27 C28 1.401(3) . ?
O6 H6A 0.8745 . ?
O6 H6B 0.8741 . ?
C1 C2 1.505(3) . ?
C32 C42 1.498(3) . ?
C32 C31 1.393(3) . ?
C17 C18 1.399(3) . ?
C17 C22 1.403(3) . ?
C17 C7 1.501(3) . ?
C28 C33 1.497(3) . ?
C28 C29 1.394(3) . ?
C3 C2 1.400(3) . ?
C3 C4 1.395(3) . ?
C3 C8 1.495(3) . ?
C2 C7 1.395(3) . ?
C33 C38 1.400(3) . ?
C33 C34 1.397(3) . ?
C18 C19 1.396(3) . ?
C18 C23 1.511(3) . ?
C42 C47 1.397(3) . ?
C42 C43 1.406(3) . ?
C22 C21 1.393(3) . ?
C22 C25 1.506(3) . ?
C31 H31 0.9500 . ?
C31 C30 1.386(3) . ?
C21 H21 0.9500 . ?
C21 C20 1.386(3) . ?
C19 H19 0.9500 . ?
C19 C20 1.391(3) . ?
C20 C24 1.510(3) . ?
C7 C6 1.395(3) . ?
C13 C8 1.405(3) . ?
C13 C12 1.394(3) . ?
C13 C16 1.504(3) . ?
C38 C37 1.394(3) . ?
C38 C41 1.507(3) . ?
C4 H4 0.9500 . ?
C4 C5 1.385(3) . ?
C36 C35 1.390(3) . ?
C36 C37 1.384(3) . ?
C36 C40 1.512(3) . ?
C8 C9 1.402(3) . ?
C29 H29 0.9500 . ?
C29 C30 1.386(3) . ?
C34 C35 1.396(3) . ?
C34 C39 1.507(3) . ?
C30 H30 0.9500 . ?
C5 H5 0.9500 . ?
C5 C6 1.385(3) . ?
C35 H35 0.9500 . ?
C9 C10 1.393(3) . ?
C9 C14 1.507(3) . ?
C6 H6 0.9500 . ?
C37 H37 0.9500 . ?
C12 H12 0.9500 . ?
C12 C11 1.390(3) . ?
C39 H39A 0.9800 . ?
C39 H39B 0.9800 . ?
C39 H39C 0.9800 . ?
C47 C50 1.499(4) . ?
C47 C46 1.409(3) . ?
C10 H10 0.9500 . ?
C10 C11 1.391(4) . ?
C23 H23A 0.9800 . ?
C23 H23B 0.9800 . ?
C23 H23C 0.9800 . ?
C11 C15 1.513(3) . ?
C16 H16A 0.9800 . ?
C16 H16B 0.9800 . ?
C16 H16C 0.9800 . ?
C25 H25A 0.9800 . ?
C25 H25B 0.9800 . ?
C25 H25C 0.9800 . ?
C43 C48 1.505(4) . ?
C43 C44 1.391(3) . ?
C41 H41A 0.9800 . ?
C41 H41B 0.9800 . ?
C41 H41C 0.9800 . ?
C14 H14A 0.9800 . ?
C14 H14B 0.9800 . ?
C14 H14C 0.9800 . ?
C50 H50A 0.9800 . ?
C50 H50B 0.9800 . ?
C50 H50C 0.9800 . ?
C40 H40A 0.9800 . ?
C40 H40B 0.9800 . ?
C40 H40C 0.9800 . ?
C24 H24A 0.9800 . ?
C24 H24B 0.9800 . ?
C24 H24C 0.9800 . ?
C46 H46 0.9500 . ?
C46 C45 1.381(4) . ?
C48 H48A 0.9800 . ?
C48 H48B 0.9800 . ?
C48 H48C 0.9800 . ?
C15 H15A 0.9800 . ?
C15 H15B 0.9800 . ?
C15 H15C 0.9800 . ?
C45 C44 1.380(4) . ?
C45 C49 1.523(4) . ?
C44 H44 0.9500 . ?
C61 H61A 0.9900 . ?
C61 H61B 0.9900 . ?
C61 C60 1.544(10) . ?
C61 C62 1.522(10) . ?
C51 H51A 0.9900 . ?
C51 H51B 0.9900 . ?
C51 C52 1.530(10) . ?
C51 C56 1.592(12) . ?
C49 H49A 0.9800 . ?
C49 H49B 0.9800 . ?
C49 H49C 0.9800 . ?
C57 H57A 0.9900 . ?
C57 H57B 0.9900 . ?
C57 C58 1.519(8) . ?
C57 C62 1.515(7) . ?
C54 H54A 0.9900 . ?
C54 H54B 0.9900 . ?
C54 C53 1.495(8) . ?
C54 C55 1.482(9) . ?
C58 H58A 0.9900 . ?
C58 H58B 0.9900 . ?
C58 C59 1.482(8) . ?
C60 H60A 0.9900 . ?
C60 H60B 0.9900 . ?
C60 C59 1.427(7) . ?
C53 H53A 0.9900 . ?
C53 H53B 0.9900 . ?
C53 C52 1.443(7) . ?
C59 H59A 0.9900 . ?
C59 H59B 0.9900 . ?
C62 H62A 0.9900 . ?
C62 H62B 0.9900 . ?
C52 H52A 0.9900 . ?
C52 H52B 0.9900 . ?
C55 H55A 0.9900 . ?
C55 H55B 0.9900 . ?
C55 C56 1.503(9) . ?
C56 H56A 0.9900 . ?
C56 H56B 0.9900 . ?
C62A H62C 0.9900 . ?
C62A H62D 0.9900 . ?
C62A C61A 1.478(12) . ?
C62A C57A 1.440(14) . ?
C61A H61C 0.9900 . ?
C61A H61D 0.9900 . ?
C61A C60A 1.564(16) . ?
C60A H60C 0.9900 . ?
C60A H60D 0.9900 . ?
C60A C59A 1.436(16) . ?
C59A H59C 0.9900 . ?
C59A H59D 0.9900 . ?
C59A C58A 1.484(14) . ?
C58A H58C 0.9900 . ?
C58A H58D 0.9900 . ?
C58A C57A 1.539(15) . ?
C57A H57C 0.9900 . ?
C57A H57D 0.9900 . ?
C54A H54C 0.9900 . ?
C54A H54D 0.9900 . ?
C54A C53A 1.534(14) . ?
C54A C55A 1.507(13) . ?
C51A H51C 0.9900 . ?
C51A H51D 0.9900 . ?
C51A C52A 1.564(15) . ?
C51A C56A 1.545(12) . ?
C52A H52C 0.9900 . ?
C52A H52D 0.9900 . ?
C52A C53A 1.423(12) . ?
C56A H56C 0.9900 . ?
C56A H56D 0.9900 . ?
C56A C55A 1.600(11) . ?
C53A H53C 0.9900 . ?
C53A H53D 0.9900 . ?
C55A H55C 0.9900 . ?
C55A H55D 0.9900 . ?

loop_
_geom_torsion_atom_site_label_1
_geom_torsion_atom_site_label_2
_geom_torsion_atom_site_label_3
_geom_torsion_atom_site_label_4
_geom_torsion
_geom_torsion_site_symmetry_1
_geom_torsion_site_symmetry_2
_geom_torsion_site_symmetry_3
_geom_torsion_site_symmetry_4
_geom_torsion_publ_flag
Fe1 O1 C1 O2 -2.50(19) . . . . ?
Fe1 O1 C1 C2 175.98(15) . . . . ?
Fe1 O2 C1 O1 2.47(18) . . . . ?
Fe1 O2 C1 C2 -176.01(15) . . . . ?
Fe1 O3 C26 O4 43.1(3) . . . . ?
Fe1 O3 C26 C27 -137.90(18) . . . . ?
Fe1 O4 C26 O3 25.6(3) 2_667 . . . ?
Fe1 O4 C26 C27 -153.42(15) 2_667 . . . ?
O1 C1 C2 C3 -89.7(2) . . . . ?
O1 C1 C2 C7 89.8(2) . . . . ?
O2 C1 C2 C3 88.8(2) . . . . ?
O2 C1 C2 C7 -91.7(2) . . . . ?
C27 C32 C42 C47 98.2(2) . . . . ?
C27 C32 C42 C43 -85.0(2) . . . . ?
C27 C32 C31 C30 -0.9(3) . . . . ?
C27 C28 C33 C38 97.5(2) . . . . ?
C27 C28 C33 C34 -81.7(2) . . . . ?
C27 C28 C29 C30 -1.3(3) . . . . ?
C1 C2 C7 C17 -0.2(3) . . . . ?
C1 C2 C7 C6 -179.55(19) . . . . ?
C26 C27 C32 C42 -1.5(3) . . . . ?
C26 C27 C32 C31 -178.22(18) . . . . ?
C26 C27 C28 C33 -3.1(3) . . . . ?
C26 C27 C28 C29 179.31(18) . . . . ?
C32 C27 C26 O3 -57.1(2) . . . . ?
C32 C27 C26 O4 122.0(2) . . . . ?
C32 C27 C28 C33 177.68(17) . . . . ?
C32 C27 C28 C29 0.1(3) . . . . ?
C32 C42 C47 C50 -6.6(3) . . . . ?
C32 C42 C47 C46 174.0(2) . . . . ?
C32 C42 C43 C48 6.5(3) . . . . ?
C32 C42 C43 C44 -173.1(2) . . . . ?
C32 C31 C30 C29 -0.3(3) . . . . ?
C17 C18 C19 C20 0.1(3) . . . . ?
C17 C22 C21 C20 0.4(3) . . . . ?
C17 C7 C6 C5 -179.5(2) . . . . ?
C28 C27 C26 O3 123.6(2) . . . . ?
C28 C27 C26 O4 -57.3(2) . . . . ?
C28 C27 C32 C42 177.66(18) . . . . ?
C28 C27 C32 C31 1.0(3) . . . . ?
C28 C33 C38 C37 -178.60(18) . . . . ?
C28 C33 C38 C41 -0.4(3) . . . . ?
C28 C33 C34 C35 178.95(18) . . . . ?
C28 C33 C34 C39 -0.6(3) . . . . ?
C28 C29 C30 C31 1.4(4) . . . . ?
C3 C2 C7 C17 179.22(18) . . . . ?
C3 C2 C7 C6 -0.1(3) . . . . ?
C3 C4 C5 C6 -0.2(4) . . . . ?
C3 C8 C9 C10 179.88(17) . . . . ?
C3 C8 C9 C14 -0.1(3) . . . . ?
C2 C3 C4 C5 0.0(3) . . . . ?
C2 C3 C8 C13 87.9(2) . . . . ?
C2 C3 C8 C9 -91.7(2) . . . . ?
C2 C7 C6 C5 -0.1(3) . . . . ?
C33 C28 C29 C30 -178.9(2) . . . . ?
C33 C38 C37 C36 -0.1(3) . . . . ?
C33 C34 C35 C36 -0.6(3) . . . . ?
C18 C17 C22 C21 -0.3(3) . . . . ?
C18 C17 C22 C25 179.3(2) . . . . ?
C18 C17 C7 C2 -88.0(2) . . . . ?
C18 C17 C7 C6 91.3(2) . . . . ?
C18 C19 C20 C21 -0.1(3) . . . . ?
C18 C19 C20 C24 178.9(2) . . . . ?
C42 C32 C31 C30 -177.7(2) . . . . ?
C42 C47 C46 C45 -0.7(4) . . . . ?
C42 C43 C44 C45 -1.1(4) . . . . ?
C22 C17 C18 C19 0.1(3) . . . . ?
C22 C17 C18 C23 -179.56(19) . . . . ?
C22 C17 C7 C2 93.3(2) . . . . ?
C22 C17 C7 C6 -87.4(3) . . . . ?
C22 C21 C20 C19 -0.2(3) . . . . ?
C22 C21 C20 C24 -179.2(2) . . . . ?
C31 C32 C42 C47 -85.1(2) . . . . ?
C31 C32 C42 C43 91.7(3) . . . . ?
C7 C17 C18 C19 -178.66(18) . . . . ?
C7 C17 C18 C23 1.7(3) . . . . ?
C7 C17 C22 C21 178.41(18) . . . . ?
C7 C17 C22 C25 -2.0(3) . . . . ?
C13 C8 C9 C10 0.2(3) . . . . ?
C13 C8 C9 C14 -179.71(19) . . . . ?
C13 C12 C11 C10 -0.7(3) . . . . ?
C13 C12 C11 C15 179.9(2) . . . . ?
C38 C33 C34 C35 -0.3(3) . . . . ?
C38 C33 C34 C39 -179.80(19) . . . . ?
C4 C3 C2 C1 179.63(19) . . . . ?
C4 C3 C2 C7 0.2(3) . . . . ?
C4 C3 C8 C13 -91.2(2) . . . . ?
C4 C3 C8 C9 89.2(2) . . . . ?
C4 C5 C6 C7 0.3(4) . . . . ?
C8 C3 C2 C1 0.5(3) . . . . ?
C8 C3 C2 C7 -178.93(19) . . . . ?
C8 C3 C4 C5 179.1(2) . . . . ?
C8 C13 C12 C11 0.7(3) . . . . ?
C8 C9 C10 C11 -0.3(3) . . . . ?
C29 C28 C33 C38 -84.9(2) . . . . ?
C29 C28 C33 C34 95.8(2) . . . . ?
C34 C33 C38 C37 0.6(3) . . . . ?
C34 C33 C38 C41 178.8(2) . . . . ?
C35 C36 C37 C38 -0.6(3) . . . . ?
C9 C10 C11 C12 0.5(3) . . . . ?
C9 C10 C11 C15 179.9(2) . . . . ?
C37 C36 C35 C34 1.0(3) . . . . ?
C12 C13 C8 C3 179.93(17) . . . . ?
C12 C13 C8 C9 -0.4(3) . . . . ?
C39 C34 C35 C36 179.0(2) . . . . ?
C47 C42 C43 C48 -176.7(2) . . . . ?
C47 C42 C43 C44 3.7(3) . . . . ?
C47 C46 C45 C44 3.1(4) . . . . ?
C47 C46 C45 C49 -173.1(3) . . . . ?
C23 C18 C19 C20 179.8(2) . . . . ?
C16 C13 C8 C3 0.7(3) . . . . ?
C16 C13 C8 C9 -179.69(19) . . . . ?
C16 C13 C12 C11 179.93(19) . . . . ?
C25 C22 C21 C20 -179.3(2) . . . . ?
C43 C42 C47 C50 176.6(2) . . . . ?
C43 C42 C47 C46 -2.8(3) . . . . ?
C41 C38 C37 C36 -178.3(2) . . . . ?
C14 C9 C10 C11 179.7(2) . . . . ?
C50 C47 C46 C45 179.9(2) . . . . ?
C40 C36 C35 C34 -177.5(2) . . . . ?
C40 C36 C37 C38 177.8(2) . . . . ?
C46 C45 C44 C43 -2.2(4) . . . . ?
C48 C43 C44 C45 179.3(3) . . . . ?
C61 C60 C59 C58 -59.4(8) . . . . ?
C49 C45 C44 C43 174.0(3) . . . . ?
C57 C58 C59 C60 58.5(7) . . . . ?
C54 C53 C52 C51 60.4(8) . . . . ?
C54 C55 C56 C51 -44.6(11) . . . . ?
C58 C57 C62 C61 51.9(8) . . . . ?
C60 C61 C62 C57 -50.7(9) . . . . ?
C53 C54 C55 C56 50.2(12) . . . . ?
C62 C61 C60 C59 55.6(9) . . . . ?
C62 C57 C58 C59 -54.9(8) . . . . ?
C52 C51 C56 C55 47.3(9) . . . . ?
C55 C54 C53 C52 -56.9(9) . . . . ?
C56 C51 C52 C53 -56.8(9) . . . . ?
C62A C61A C60A C59A -55.1(16) . . . . ?
C61A C62A C57A C58A -48.2(18) . . . . ?
C61A C60A C59A C58A 57.5(17) . . . . ?
C60A C59A C58A C57A -58.2(18) . . . . ?
C59A C58A C57A C62A 50.9(19) . . . . ?
C57A C62A C61A C60A 52.1(16) . . . . ?
C51A C52A C53A C54A 60.8(14) . . . . ?
C51A C56A C55A C54A -63.1(10) . . . . ?
C52A C51A C56A C55A 64.4(12) . . . . ?
C56A C51A C52A C53A -65.3(13) . . . . ?
C53A C54A C55A C56A 57.6(12) . . . . ?
C55A C54A C53A C52A -58.2(14) . . . . ?

loop_
_exptl_oxdiff_crystal_face_indexfrac_h
_exptl_oxdiff_crystal_face_indexfrac_k
_exptl_oxdiff_crystal_face_indexfrac_l
_exptl_oxdiff_crystal_face_x
_exptl_oxdiff_crystal_face_y
_exptl_oxdiff_crystal_face_z
-4.4592 -1.0979 -11.0921 0.0382 0.0168 -0.9991
-0.2634 8.2454 -0.6591 0.9090 0.4002 -0.1168
0.2634 -8.2454 0.6591 -0.9090 -0.4002 0.1168
-2.2572 -0.7570 9.3455 -0.2981 0.6772 0.6726
2.2572 0.7570 -9.3455 0.2981 -0.6772 -0.6726
-6.1698 -2.0117 -10.0930 -0.1047 0.2379 -0.9656
7.7462 2.5338 7.6761 0.2310 -0.5248 0.8193
4.4970 0.8654 11.0359 -0.0619 -0.0354 0.9975
